data_4311398
loop_
_publ_author_name
'Konstantin A. Brylev'
'Yuri V. Mironov'
'Nikolai G. Naumov'
'Vladimir E. Fedorov'
'James A. Ibers'

_publ_section_title
;
 New Compounds from Tellurocyanide Rhenium Cluster Anions and
 3d-Transition Metal Cations Coordinated with Ethylenediamine
;
_journal_name_full 'Inorganic Chemistry'
_journal_page_first 4833
_journal_page_last 4838
_journal_paper_doi 10.1021/ic040046j
_journal_volume 43
_journal_year 2004
_chemical_formula_sum 'C20 H73 N21 Ni2 O19 Re4 Te4'
_chemical_formula_weight 2284.54
_space_group_IT_number 147
_symmetry_cell_setting trigonal
_symmetry_space_group_name_Hall '-P 3'
_symmetry_space_group_name_H-M 'P -3'
_atom_sites_solution_hydrogens geom
_atom_sites_solution_primary direct
_atom_sites_solution_secondary difmap
_audit_creation_method SHELXL-97
_cell_angle_alpha 90.00
_cell_angle_beta 90.00
_cell_angle_gamma 120.00
_cell_formula_units_Z 6
_cell_length_a 30.996(4)
_cell_length_b 30.996(4)
_cell_length_c 9.3121(19)
_cell_measurement_temperature 153(2)
_cell_volume 7748(2)
_computing_cell_refinement 'SAINT (Bruker 2000)'
_computing_data_collection 'SMART (Bruker 2000)'
_computing_data_reduction SAINT
_computing_molecular_graphics 'XP in SHELXTL'
_computing_structure_refinement SHELXTL
_computing_structure_solution 'SHELXTL (Sheldrick, 2000)'
_diffrn_ambient_temperature 153(2)
_diffrn_measured_fraction_theta_full 0.946
_diffrn_measured_fraction_theta_max 0.946
_diffrn_radiation_monochromator graphite
_diffrn_radiation_source 'fine-focus sealed tube'
_diffrn_radiation_type MoK\a
_diffrn_radiation_wavelength 0.71073
_diffrn_reflns_av_R_equivalents 0.0932
_diffrn_reflns_av_sigmaI/netI 0.0585
_diffrn_reflns_limit_h_max 39
_diffrn_reflns_limit_h_min -39
_diffrn_reflns_limit_k_max 41
_diffrn_reflns_limit_k_min -41
_diffrn_reflns_limit_l_max 12
_diffrn_reflns_limit_l_min -12
_diffrn_reflns_number 91504
_diffrn_reflns_theta_full 28.97
_diffrn_reflns_theta_max 28.97
_diffrn_reflns_theta_min 1.31
_exptl_absorpt_coefficient_mu 12.35
_exptl_crystal_density_diffrn 2.938
_exptl_crystal_density_method 'not measured'
_exptl_crystal_F_000 6336
_refine_diff_density_max 9.626
_refine_diff_density_min -4.332
_refine_diff_density_rms 0.382
_refine_ls_extinction_method none
_refine_ls_goodness_of_fit_ref 1.061
_refine_ls_hydrogen_treatment mixed
_refine_ls_matrix_type full
_refine_ls_number_parameters 424
_refine_ls_number_reflns 12977
_refine_ls_number_restraints 0
_refine_ls_restrained_S_all 1.061
_refine_ls_R_factor_all 0.0843
_refine_ls_R_factor_gt 0.0570
_refine_ls_shift/su_max 0.008
_refine_ls_shift/su_mean 0.001
_refine_ls_structure_factor_coef Fsqd
_refine_ls_weighting_details 'calc w=1/[\s^2^(Fo^2^)+(0.0940P)^2^+0.0000P] where P=(Fo^2^+2Fc^2^)/3'
_refine_ls_weighting_scheme calc
_refine_ls_wR_factor_gt 0.1542
_refine_ls_wR_factor_ref 0.1646
_reflns_number_gt 8350
_reflns_number_total 12977
_reflns_threshold_expression >2sigma(I)
_cod_data_source_file ic040046j_3.cif
_cod_data_source_block compound3
_cod_depositor_comments
;
The following automatic conversions were performed:

data name '_atom_site_symetry_multiplicity' was replaced with
'_atom_site_symmetry_multiplicity' as specified in the replacement
file 'data/replacement-values/replacement_tags.lst'.

Automatic conversion script
Id: cif_correct_tags 9268 2022-04-12 08:56:07Z antanas 
;
_cod_database_code 4311398

loop_
_symmetry_equiv_pos_as_xyz
'x, y, z'
'-y, x-y, z'
'-x+y, -x, z'
'-x, -y, -z'
'y, -x+y, -z'
'x-y, x, -z'

loop_
_atom_site_label
_atom_site_type_symbol
_atom_site_fract_x
_atom_site_fract_y
_atom_site_fract_z
_atom_site_U_iso_or_equiv
_atom_site_adp_type
_atom_site_occupancy
_atom_site_symmetry_multiplicity
_atom_site_calc_flag
_atom_site_refinement_flags
_atom_site_disorder_assembly
_atom_site_disorder_group
Re1 Re 1.079908(15) 0.413251(17) 1.28282(4) 0.02295(11) Uani 1 1 d . . .
Re2 Re 1.140711(17) 0.368564(18) 1.27982(4) 0.02735(12) Uani 1 1 d . . .
Re3 Re 1.135603(15) 0.418170(17) 1.53298(4) 0.02537(12) Uani 1 1 d . . .
Re4 Re 1.185859(17) 0.474571(18) 1.28122(4) 0.03021(13) Uani 1 1 d . . .
Te1 Te 1.21927(3) 0.42641(4) 1.43512(8) 0.0386(2) Uani 1 1 d . . .
Te2 Te 1.12810(3) 0.49417(3) 1.44292(8) 0.03541(19) Uani 1 1 d . . .
Te3 Te 1.06074(3) 0.33445(3) 1.43774(7) 0.03205(18) Uani 1 1 d . . .
Te4 Te 1.13548(2) 0.41974(3) 1.06040(7) 0.02379(16) Uani 1 1 d . . .
Ni1 Ni 0.92656(5) 0.27490(6) 1.00263(14) 0.0358(4) Uani 1 1 d . . .
Ni2 Ni 1.0000 0.5000 1.0000 0.0344(5) Uani 1 2 d S . .
O1 O 0.8886(6) 0.3503(6) 1.5996(18) 0.130(6) Uiso 1 1 d . . .
O2 O 1.1997(5) 0.2300(5) 1.5805(16) 0.104(4) Uiso 1 1 d . . .
O3 O 1.0874(7) 0.2336(7) 1.8143(19) 0.142(6) Uiso 1 1 d . . .
N11 N 1.0511(4) 0.4818(4) 1.0868(10) 0.042(3) Uani 1 1 d . . .
N12 N 0.9918(4) 0.3301(4) 1.0866(11) 0.047(3) Uani 1 1 d . . .
N13 N 0.9781(4) 0.3982(5) 1.4300(11) 0.051(3) Uani 1 1 d . . .
N21 N 0.8619(4) 0.2200(4) 0.9189(11) 0.047(3) Uani 1 1 d . . .
N22 N 1.1524(5) 0.2805(5) 1.4300(14) 0.061(3) Uani 1 1 d . . .
N23 N 1.0661(5) 0.2722(4) 1.0827(13) 0.051(3) Uani 1 1 d . . .
N31 N 1.0533(4) 0.4062(4) 1.7730(10) 0.038(2) Uani 1 1 d . . .
N32 N 1.1428(4) 0.3419(4) 1.7618(10) 0.042(3) Uani 1 1 d . . .
N33 N 1.2102(5) 0.4962(5) 1.7750(12) 0.062(4) Uani 1 1 d . . .
N41 N 1.2789(6) 0.5684(6) 1.4399(14) 0.080(5) Uani 1 1 d . . .
N42 N 1.2809(4) 0.4935(5) 1.0848(13) 0.061(4) Uani 1 1 d . . .
N43 N 1.1928(6) 0.5649(5) 1.0915(13) 0.076(5) Uani 1 1 d . . .
N111 N 0.9425(4) 0.3130(4) 0.8058(11) 0.045(3) Uani 1 1 d . . .
H11A H 0.9158 0.3146 0.7746 0.054 Uiso 1 1 calc R . .
H11B H 0.9683 0.3442 0.8155 0.054 Uiso 1 1 calc R . .
N112 N 0.8882(4) 0.3057(4) 1.1030(11) 0.048(3) Uani 1 1 d . . .
H11C H 0.9091 0.3380 1.1234 0.058 Uiso 1 1 calc R . .
H11D H 0.8639 0.3035 1.0455 0.058 Uiso 1 1 calc R . .
N113 N 0.9648(4) 0.2425(4) 0.9066(11) 0.048(3) Uani 1 1 d . . .
H11E H 0.9889 0.2448 0.9656 0.058 Uiso 1 1 calc R . .
H11F H 0.9437 0.2100 0.8881 0.058 Uiso 1 1 calc R . .
N114 N 0.9110(4) 0.2361(4) 1.1968(12) 0.049(3) Uani 1 1 d . . .
H11G H 0.8855 0.2049 1.1850 0.059 Uiso 1 1 calc R . .
H11H H 0.9378 0.2344 1.2257 0.059 Uiso 1 1 calc R . .
N211 N 0.9455(5) 0.4448(5) 1.1276(12) 0.062(4) Uani 1 1 d . . .
H21A H 0.9173 0.4268 1.0771 0.074 Uiso 1 1 calc R . .
H21B H 0.9559 0.4243 1.1612 0.074 Uiso 1 1 calc R . .
N212 N 0.9904(4) 0.4555(4) 0.8195(11) 0.049(3) Uani 1 1 d . . .
H21C H 1.0032 0.4356 0.8364 0.058 Uiso 1 1 calc R . .
H21D H 0.9577 0.4362 0.7997 0.058 Uiso 1 1 calc R . .
C11 C 1.0658(5) 0.4607(5) 1.1560(12) 0.036(3) Uani 1 1 d . . .
C12 C 1.0245(4) 0.3590(5) 1.1567(11) 0.035(3) Uani 1 1 d . . .
C13 C 1.0160(5) 0.4036(5) 1.3839(11) 0.040(3) Uani 1 1 d . . .
C21 C 0.8275(5) 0.1926(5) 0.8498(13) 0.043(3) Uani 1 1 d . . .
C22 C 1.1468(5) 0.3116(5) 1.3807(13) 0.042(3) Uani 1 1 d . . .
C23 C 1.0923(5) 0.3065(5) 1.1503(13) 0.044(3) Uani 1 1 d . . .
C31 C 1.0829(4) 0.4112(4) 1.6865(10) 0.032(3) Uani 1 1 d . . .
C32 C 1.1397(4) 0.3696(5) 1.6786(12) 0.043(3) Uani 1 1 d . . .
C33 C 1.1844(4) 0.4700(5) 1.6861(14) 0.043(3) Uani 1 1 d . . .
C41 C 1.2452(5) 0.5353(5) 1.3868(13) 0.043(3) Uani 1 1 d . . .
C42 C 1.2483(5) 0.4874(5) 1.1519(13) 0.040(3) Uani 1 1 d . . .
C43 C 1.1882(5) 0.5318(5) 1.1560(14) 0.047(3) Uani 1 1 d . . .
C111 C 0.9550(5) 0.2846(5) 0.7042(13) 0.050(4) Uani 1 1 d . . .
H11I H 0.9248 0.2554 0.6715 0.060 Uiso 1 1 calc R . .
H11J H 0.9718 0.3050 0.6212 0.060 Uiso 1 1 calc R . .
C112 C 0.8667(5) 0.2768(6) 1.2376(15) 0.058(4) Uani 1 1 d . . .
H11K H 0.8616 0.2974 1.3061 0.069 Uiso 1 1 calc R . .
H11L H 0.8345 0.2479 1.2167 0.069 Uiso 1 1 calc R . .
C113 C 0.9867(5) 0.2694(5) 0.7727(15) 0.049(3) Uani 1 1 d . . .
H11M H 1.0187 0.2986 0.7932 0.059 Uiso 1 1 calc R . .
H11N H 0.9923 0.2482 0.7080 0.059 Uiso 1 1 calc R . .
C114 C 0.8987(5) 0.2607(6) 1.3003(13) 0.050(4) Uani 1 1 d . . .
H11O H 0.9288 0.2893 1.3364 0.060 Uiso 1 1 calc R . .
H11P H 0.8819 0.2384 1.3801 0.060 Uiso 1 1 calc R . .
C211 C 0.9366(6) 0.4719(6) 1.2518(15) 0.061(4) Uani 1 1 d . . .
H21E H 0.9154 0.4848 1.2204 0.074 Uiso 1 1 calc R . .
H21F H 0.9202 0.4490 1.3307 0.074 Uiso 1 1 calc R . .
C212 C 1.0152(7) 0.4875(7) 0.7020(14) 0.072(6) Uani 1 1 d . . .
H21G H 0.9951 0.5009 0.6645 0.087 Uiso 1 1 calc R . .
H21H H 1.0198 0.4688 0.6260 0.087 Uiso 1 1 calc R . .

loop_
_atom_site_aniso_label
_atom_site_aniso_U_11
_atom_site_aniso_U_22
_atom_site_aniso_U_33
_atom_site_aniso_U_23
_atom_site_aniso_U_13
_atom_site_aniso_U_12
Re1 0.0219(2) 0.0375(3) 0.01339(19) -0.00038(16) -0.00062(15) 0.01783(19)
Re2 0.0304(2) 0.0438(3) 0.0167(2) 0.00175(18) 0.00090(16) 0.0252(2)
Re3 0.0222(2) 0.0407(3) 0.01273(19) 0.00033(16) -0.00048(15) 0.0154(2)
Re4 0.0272(2) 0.0391(3) 0.0158(2) -0.00043(17) -0.00013(16) 0.0101(2)
Te1 0.0274(4) 0.0684(6) 0.0207(4) 0.0023(4) -0.0025(3) 0.0247(4)
Te2 0.0502(5) 0.0400(4) 0.0193(3) -0.0032(3) 0.0010(3) 0.0250(4)
Te3 0.0334(4) 0.0378(4) 0.0205(3) 0.0021(3) 0.0023(3) 0.0144(4)
Te4 0.0230(3) 0.0383(4) 0.0131(3) 0.0000(3) -0.0003(2) 0.0175(3)
Ni1 0.0267(8) 0.0436(9) 0.0182(7) 0.0010(6) -0.0029(6) 0.0033(7)
Ni2 0.0509(14) 0.0526(14) 0.0187(9) -0.0047(9) -0.0050(9) 0.0403(12)
N11 0.054(7) 0.072(8) 0.024(5) 0.003(5) 0.010(5) 0.050(6)
N12 0.023(5) 0.060(7) 0.027(5) 0.005(5) 0.008(4) -0.002(5)
N13 0.045(7) 0.080(9) 0.037(6) 0.006(6) 0.010(5) 0.037(7)
N21 0.036(6) 0.048(7) 0.032(6) 0.016(5) 0.002(5) 0.002(5)
N22 0.072(9) 0.074(9) 0.059(8) 0.017(7) 0.009(7) 0.052(8)
N23 0.065(8) 0.039(7) 0.048(7) -0.004(5) 0.003(6) 0.025(6)
N31 0.049(6) 0.052(7) 0.030(5) -0.004(5) -0.002(5) 0.037(6)
N32 0.047(6) 0.065(8) 0.030(5) 0.006(5) -0.004(5) 0.038(6)
N33 0.067(9) 0.077(9) 0.036(7) -0.022(6) -0.006(6) 0.031(8)
N41 0.087(11) 0.081(10) 0.040(7) -0.008(7) -0.030(7) 0.018(9)
N42 0.029(6) 0.083(10) 0.050(7) -0.008(7) 0.006(5) 0.014(6)
N43 0.146(15) 0.050(8) 0.041(7) 0.006(6) 0.008(8) 0.055(9)
N111 0.032(6) 0.053(7) 0.039(6) 0.018(5) 0.006(5) 0.013(5)
N112 0.038(6) 0.043(7) 0.042(6) 0.000(5) 0.001(5) 0.003(5)
N113 0.047(7) 0.044(7) 0.039(6) 0.003(5) -0.001(5) 0.012(6)
N114 0.042(7) 0.049(7) 0.043(6) 0.008(5) -0.006(5) 0.014(6)
N211 0.091(10) 0.073(9) 0.044(7) -0.002(6) -0.003(7) 0.057(8)
N212 0.057(7) 0.075(8) 0.034(6) -0.019(6) -0.016(5) 0.049(7)
C11 0.047(7) 0.043(7) 0.026(6) -0.001(5) 0.009(5) 0.028(6)
C12 0.033(7) 0.058(8) 0.019(5) 0.009(5) 0.006(5) 0.027(6)
C13 0.048(8) 0.077(10) 0.012(5) -0.006(5) 0.001(5) 0.044(7)
C21 0.044(8) 0.038(7) 0.026(6) -0.007(5) -0.004(5) 0.004(6)
C22 0.049(8) 0.064(9) 0.031(6) 0.009(6) 0.007(6) 0.042(7)
C23 0.060(9) 0.053(8) 0.031(7) -0.004(6) 0.000(6) 0.036(8)
C31 0.041(7) 0.043(7) 0.008(5) -0.016(4) -0.005(4) 0.019(6)
C32 0.024(6) 0.073(10) 0.025(6) 0.002(6) -0.008(5) 0.019(6)
C33 0.027(6) 0.049(8) 0.035(7) 0.007(6) -0.004(5) 0.006(6)
C41 0.055(9) 0.044(8) 0.035(7) -0.011(6) -0.007(6) 0.027(7)
C42 0.032(7) 0.033(7) 0.036(7) -0.015(5) 0.000(5) 0.002(5)
C43 0.060(9) 0.052(9) 0.032(7) 0.000(6) 0.000(6) 0.030(8)
C111 0.043(8) 0.054(9) 0.027(6) -0.001(6) 0.005(6) 0.006(7)
C112 0.041(8) 0.067(10) 0.050(9) 0.002(7) 0.015(7) 0.015(8)
C113 0.038(8) 0.059(9) 0.045(8) 0.007(7) 0.009(6) 0.020(7)
C114 0.027(7) 0.072(10) 0.028(6) 0.003(6) 0.001(5) 0.008(7)
C211 0.086(12) 0.094(13) 0.037(8) 0.006(8) 0.020(8) 0.069(11)
C212 0.113(15) 0.131(16) 0.027(7) -0.023(9) -0.004(8) 0.101(14)

loop_
_atom_type_symbol
_atom_type_description
_atom_type_scat_dispersion_real
_atom_type_scat_dispersion_imag
_atom_type_scat_source
C C 0.0033 0.0016 'International Tables Vol C Tables 4.2.6.8 and 6.1.1.4'
H H 0.0000 0.0000 'International Tables Vol C Tables 4.2.6.8 and 6.1.1.4'
N N 0.0061 0.0033 'International Tables Vol C Tables 4.2.6.8 and 6.1.1.4'
Ni Ni 0.3393 1.1124 'International Tables Vol C Tables 4.2.6.8 and 6.1.1.4'
Te Te -0.5308 1.6751 'International Tables Vol C Tables 4.2.6.8 and 6.1.1.4'
Re Re -1.0185 7.2310 'International Tables Vol C Tables 4.2.6.8 and 6.1.1.4'
O O 0.0106 0.0060 'International Tables Vol C Tables 4.2.6.8 and 6.1.1.4'

loop_
_geom_angle_atom_site_label_1
_geom_angle_atom_site_label_2
_geom_angle_atom_site_label_3
_geom_angle
_geom_angle_site_symmetry_1
_geom_angle_site_symmetry_3
_geom_angle_publ_flag
C12 Re1 C13 78.2(5) . . ?
C12 Re1 C11 82.5(5) . . ?
C13 Re1 C11 80.7(5) . . ?
C12 Re1 Te3 81.2(3) . . ?
C13 Re1 Te3 82.1(4) . . ?
C11 Re1 Te3 158.3(4) . . ?
C12 Re1 Te4 82.0(3) . . ?
C13 Re1 Te4 155.1(3) . . ?
C11 Re1 Te4 82.0(3) . . ?
Te3 Re1 Te4 109.68(3) . . ?
C12 Re1 Te2 159.6(3) . . ?
C13 Re1 Te2 85.8(4) . . ?
C11 Re1 Te2 82.5(3) . . ?
Te3 Re1 Te2 109.20(3) . . ?
Te4 Re1 Te2 109.43(3) . . ?
C12 Re1 Re2 94.7(3) . . ?
C13 Re1 Re2 138.8(4) . . ?
C11 Re1 Re2 139.3(3) . . ?
Te3 Re1 Re2 56.71(2) . . ?
Te4 Re1 Re2 57.485(19) . . ?
Te2 Re1 Re2 105.66(2) . . ?
C12 Re1 Re4 138.6(3) . . ?
C13 Re1 Re4 142.7(4) . . ?
C11 Re1 Re4 96.0(4) . . ?
Te3 Re1 Re4 105.72(2) . . ?
Te4 Re1 Re4 56.982(19) . . ?
Te2 Re1 Re4 57.02(2) . . ?
Re2 Re1 Re4 60.154(16) . . ?
C12 Re1 Re3 137.8(3) . . ?
C13 Re1 Re3 98.4(3) . . ?
C11 Re1 Re3 139.0(3) . . ?
Te3 Re1 Re3 56.88(2) . . ?
Te4 Re1 Re3 106.39(2) . . ?
Te2 Re1 Re3 56.66(2) . . ?
Re2 Re1 Re3 60.268(15) . . ?
Re4 Re1 Re3 60.381(15) . . ?
C21 Re2 C22 79.4(5) 5_667 . ?
C21 Re2 C23 80.6(5) 5_667 . ?
C22 Re2 C23 79.2(5) . . ?
C21 Re2 Te3 156.8(4) 5_667 . ?
C22 Re2 Te3 82.7(3) . . ?
C23 Re2 Te3 81.7(4) . . ?
C21 Re2 Te1 82.9(4) 5_667 . ?
C22 Re2 Te1 83.4(4) . . ?
C23 Re2 Te1 157.8(4) . . ?
Te3 Re2 Te1 109.62(3) . . ?
C21 Re2 Te4 82.1(4) 5_667 . ?
C22 Re2 Te4 156.0(3) . . ?
C23 Re2 Te4 82.9(4) . . ?
Te3 Re2 Te4 110.38(3) . . ?
Te1 Re2 Te4 109.33(3) . . ?
C21 Re2 Re1 139.3(4) 5_667 . ?
C22 Re2 Re1 140.3(3) . . ?
C23 Re2 Re1 96.1(4) . . ?
Te3 Re2 Re1 57.64(2) . . ?
Te1 Re2 Re1 106.06(3) . . ?
Te4 Re2 Re1 57.330(19) . . ?
C21 Re2 Re4 96.7(4) 5_667 . ?
C22 Re2 Re4 140.4(4) . . ?
C23 Re2 Re4 139.6(4) . . ?
Te3 Re2 Re4 106.46(2) . . ?
Te1 Re2 Re4 57.12(2) . . ?
Te4 Re2 Re4 56.94(2) . . ?
Re1 Re2 Re4 60.149(15) . . ?
C21 Re2 Re3 140.0(4) 5_667 . ?
C22 Re2 Re3 97.8(3) . . ?
C23 Re2 Re3 138.6(4) . . ?
Te3 Re2 Re3 57.09(2) . . ?
Te1 Re2 Re3 57.31(2) . . ?
Te4 Re2 Re3 106.15(3) . . ?
Re1 Re2 Re3 60.124(15) . . ?
Re4 Re2 Re3 60.331(16) . . ?
C32 Re3 C31 78.9(5) . . ?
C32 Re3 C33 80.3(5) . . ?
C31 Re3 C33 80.9(4) . . ?
C32 Re3 Te2 157.9(4) . . ?
C31 Re3 Te2 84.1(3) . . ?
C33 Re3 Te2 83.3(4) . . ?
C32 Re3 Te3 81.2(3) . . ?
C31 Re3 Te3 82.6(3) . . ?
C33 Re3 Te3 157.2(3) . . ?
Te2 Re3 Te3 110.43(3) . . ?
C32 Re3 Te1 83.2(3) . . ?
C31 Re3 Te1 157.2(3) . . ?
C33 Re3 Te1 82.2(4) . . ?
Te2 Re3 Te1 109.12(3) . . ?
Te3 Re3 Te1 108.64(3) . . ?
C32 Re3 Re1 138.4(3) . . ?
C31 Re3 Re1 97.6(3) . . ?
C33 Re3 Re1 140.7(4) . . ?
Te2 Re3 Re1 57.58(2) . . ?
Te3 Re3 Re1 57.30(2) . . ?
Te1 Re3 Re1 105.19(2) . . ?
C32 Re3 Re2 96.2(4) . . ?
C31 Re3 Re2 139.0(3) . . ?
C33 Re3 Re2 138.9(4) . . ?
Te2 Re3 Re2 105.86(2) . . ?
Te3 Re3 Re2 56.59(2) . . ?
Te1 Re3 Re2 56.75(2) . . ?
Re1 Re3 Re2 59.608(18) . . ?
C32 Re3 Re4 139.7(3) . . ?
C31 Re3 Re4 140.9(3) . . ?
C33 Re3 Re4 97.1(3) . . ?
Te2 Re3 Re4 57.06(2) . . ?
Te3 Re3 Re4 105.56(2) . . ?
Te1 Re3 Re4 56.74(2) . . ?
Re1 Re3 Re4 59.777(18) . . ?
Re2 Re3 Re4 59.733(19) . . ?
C43 Re4 C41 81.8(5) . . ?
C43 Re4 C42 83.4(5) . . ?
C41 Re4 C42 78.0(5) . . ?
C43 Re4 Te1 158.2(4) . . ?
C41 Re4 Te1 80.6(4) . . ?
C42 Re4 Te1 80.5(4) . . ?
C43 Re4 Te4 82.5(4) . . ?
C41 Re4 Te4 156.2(4) . . ?
C42 Re4 Te4 82.5(3) . . ?
Te1 Re4 Te4 109.58(3) . . ?
C43 Re4 Te2 82.1(4) . . ?
C41 Re4 Te2 85.3(4) . . ?
C42 Re4 Te2 159.2(3) . . ?
Te1 Re4 Te2 109.02(3) . . ?
Te4 Re4 Te2 110.13(3) . . ?
C43 Re4 Re1 96.2(4) . . ?
C41 Re4 Re1 142.4(4) . . ?
C42 Re4 Re1 139.3(3) . . ?
Te1 Re4 Re1 105.54(2) . . ?
Te4 Re4 Re1 57.301(19) . . ?
Te2 Re4 Re1 57.46(2) . . ?
C43 Re4 Re2 139.6(4) . . ?
C41 Re4 Re2 137.5(4) . . ?
C42 Re4 Re2 95.0(3) . . ?
Te1 Re4 Re2 56.93(2) . . ?
Te4 Re4 Re2 57.41(2) . . ?
Te2 Re4 Re2 105.64(2) . . ?
Re1 Re4 Re2 59.697(15) . . ?
C43 Re4 Re3 138.5(4) . . ?
C41 Re4 Re3 97.4(4) . . ?
C42 Re4 Re3 137.4(4) . . ?
Te1 Re4 Re3 57.11(2) . . ?
Te4 Re4 Re3 106.20(3) . . ?
Te2 Re4 Re3 56.59(2) . . ?
Re1 Re4 Re3 59.842(15) . . ?
Re2 Re4 Re3 59.935(16) . . ?
Re2 Te1 Re4 65.95(2) . . ?
Re2 Te1 Re3 65.94(2) . . ?
Re4 Te1 Re3 66.16(2) . . ?
Re3 Te2 Re4 66.35(2) . . ?
Re3 Te2 Re1 65.76(2) . . ?
Re4 Te2 Re1 65.52(2) . . ?
Re2 Te3 Re3 66.32(2) . . ?
Re2 Te3 Re1 65.65(2) . . ?
Re3 Te3 Re1 65.82(2) . . ?
Re4 Te4 Re1 65.72(2) . . ?
Re4 Te4 Re2 65.66(2) . . ?
Re1 Te4 Re2 65.19(2) . . ?
N21 Ni1 N12 179.8(5) . . ?
N21 Ni1 N112 90.4(5) . . ?
N12 Ni1 N112 89.8(4) . . ?
N21 Ni1 N114 90.2(4) . . ?
N12 Ni1 N114 89.8(4) . . ?
N112 Ni1 N114 81.6(4) . . ?
N21 Ni1 N113 89.5(5) . . ?
N12 Ni1 N113 90.3(5) . . ?
N112 Ni1 N113 178.3(4) . . ?
N114 Ni1 N113 96.7(5) . . ?
N21 Ni1 N111 89.6(4) . . ?
N12 Ni1 N111 90.4(4) . . ?
N112 Ni1 N111 99.3(4) . . ?
N114 Ni1 N111 179.0(5) . . ?
N113 Ni1 N111 82.4(4) . . ?
N211 Ni2 N211 180.0(8) 4_767 . ?
N211 Ni2 N11 91.7(5) 4_767 . ?
N211 Ni2 N11 88.3(5) . . ?
N211 Ni2 N11 88.3(5) 4_767 4_767 ?
N211 Ni2 N11 91.7(5) . 4_767 ?
N11 Ni2 N11 180.000(2) . 4_767 ?
N211 Ni2 N212 97.3(5) 4_767 4_767 ?
N211 Ni2 N212 82.7(5) . 4_767 ?
N11 Ni2 N212 89.4(4) . 4_767 ?
N11 Ni2 N212 90.6(4) 4_767 4_767 ?
N211 Ni2 N212 82.7(5) 4_767 . ?
N211 Ni2 N212 97.3(5) . . ?
N11 Ni2 N212 90.6(4) . . ?
N11 Ni2 N212 89.4(4) 4_767 . ?
N212 Ni2 N212 180.0(6) 4_767 . ?
C11 N11 Ni2 158.4(11) . . ?
C12 N12 Ni1 168.2(9) . . ?
C21 N21 Ni1 168.8(10) . . ?
C111 N111 Ni1 106.4(8) . . ?
C111 N111 H11A 110.4 . . ?
Ni1 N111 H11A 110.4 . . ?
C111 N111 H11B 110.4 . . ?
Ni1 N111 H11B 110.4 . . ?
H11A N111 H11B 108.6 . . ?
C112 N112 Ni1 106.8(9) . . ?
C112 N112 H11C 110.4 . . ?
Ni1 N112 H11C 110.4 . . ?
C112 N112 H11D 110.4 . . ?
Ni1 N112 H11D 110.4 . . ?
H11C N112 H11D 108.6 . . ?
C113 N113 Ni1 107.5(9) . . ?
C113 N113 H11E 110.2 . . ?
Ni1 N113 H11E 110.2 . . ?
C113 N113 H11F 110.2 . . ?
Ni1 N113 H11F 110.2 . . ?
H11E N113 H11F 108.5 . . ?
C114 N114 Ni1 109.4(9) . . ?
C114 N114 H11G 109.8 . . ?
Ni1 N114 H11G 109.8 . . ?
C114 N114 H11H 109.8 . . ?
Ni1 N114 H11H 109.8 . . ?
H11G N114 H11H 108.2 . . ?
C211 N211 Ni2 106.1(9) . . ?
C211 N211 H21A 110.5 . . ?
Ni2 N211 H21A 110.5 . . ?
C211 N211 H21B 110.5 . . ?
Ni2 N211 H21B 110.5 . . ?
H21A N211 H21B 108.7 . . ?
C212 N212 Ni2 108.0(9) . . ?
C212 N212 H21C 110.1 . . ?
Ni2 N212 H21C 110.1 . . ?
C212 N212 H21D 110.1 . . ?
Ni2 N212 H21D 110.1 . . ?
H21C N212 H21D 108.4 . . ?
N11 C11 Re1 170.5(12) . . ?
N12 C12 Re1 175.9(12) . . ?
N13 C13 Re1 174.4(10) . . ?
N21 C21 Re2 173.0(13) . 6_547 ?
N22 C22 Re2 175.6(11) . . ?
N23 C23 Re2 178.4(12) . . ?
N31 C31 Re3 178.5(11) . . ?
N32 C32 Re3 179.0(10) . . ?
N33 C33 Re3 176.4(12) . . ?
N41 C41 Re4 177.1(14) . . ?
N42 C42 Re4 179.2(13) . . ?
N43 C43 Re4 175.2(15) . . ?
C113 C111 N111 109.9(11) . . ?
C113 C111 H11I 109.7 . . ?
N111 C111 H11I 109.7 . . ?
C113 C111 H11J 109.7 . . ?
N111 C111 H11J 109.7 . . ?
H11I C111 H11J 108.2 . . ?
C114 C112 N112 111.7(11) . . ?
C114 C112 H11K 109.3 . . ?
N112 C112 H11K 109.3 . . ?
C114 C112 H11L 109.3 . . ?
N112 C112 H11L 109.3 . . ?
H11K C112 H11L 107.9 . . ?
C111 C113 N113 111.6(11) . . ?
C111 C113 H11M 109.3 . . ?
N113 C113 H11M 109.3 . . ?
C111 C113 H11N 109.3 . . ?
N113 C113 H11N 109.3 . . ?
H11M C113 H11N 108.0 . . ?
N114 C114 C112 109.5(11) . . ?
N114 C114 H11O 109.8 . . ?
C112 C114 H11O 109.8 . . ?
N114 C114 H11P 109.8 . . ?
C112 C114 H11P 109.8 . . ?
H11O C114 H11P 108.2 . . ?
C212 C211 N211 107.9(12) 4_767 . ?
C212 C211 H21E 110.1 4_767 . ?
N211 C211 H21E 110.1 . . ?
C212 C211 H21F 110.1 4_767 . ?
N211 C211 H21F 110.1 . . ?
H21E C211 H21F 108.4 . . ?
N212 C212 C211 109.9(12) . 4_767 ?
N212 C212 H21G 109.7 . . ?
C211 C212 H21G 109.7 4_767 . ?
N212 C212 H21H 109.7 . . ?
C211 C212 H21H 109.7 4_767 . ?
H21G C212 H21H 108.2 . . ?

loop_
_geom_bond_atom_site_label_1
_geom_bond_atom_site_label_2
_geom_bond_distance
_geom_bond_site_symmetry_2
_geom_bond_publ_flag
Re1 C12 2.066(13) . ?
Re1 C13 2.075(12) . ?
Re1 C11 2.095(12) . ?
Re1 Te3 2.6359(9) . ?
Re1 Te4 2.6365(8) . ?
Re1 Te2 2.6455(9) . ?
Re1 Re2 2.8428(7) . ?
Re1 Re4 2.8558(7) . ?
Re1 Re3 2.8577(7) . ?
Re2 C21 2.057(12) 5_667 ?
Re2 C22 2.091(13) . ?
Re2 C23 2.125(14) . ?
Re2 Te3 2.6086(9) . ?
Re2 Te1 2.6209(10) . ?
Re2 Te4 2.6410(9) . ?
Re2 Re4 2.8560(8) . ?
Re2 Re3 2.8618(7) . ?
Re3 C32 2.077(13) . ?
Re3 C31 2.098(11) . ?
Re3 C33 2.114(13) . ?
Re3 Te2 2.6182(10) . ?
Re3 Te3 2.6236(9) . ?
Re3 Te1 2.6377(9) . ?
Re3 Re4 2.8732(7) . ?
Re4 C43 2.093(14) . ?
Re4 C41 2.104(13) . ?
Re4 C42 2.142(13) . ?
Re4 Te1 2.6267(10) . ?
Re4 Te4 2.6270(9) . ?
Re4 Te2 2.6324(9) . ?
Ni1 N21 2.028(11) . ?
Ni1 N12 2.040(10) . ?
Ni1 N112 2.080(12) . ?
Ni1 N114 2.090(11) . ?
Ni1 N113 2.100(12) . ?
Ni1 N111 2.101(10) . ?
Ni2 N211 2.074(13) 4_767 ?
Ni2 N211 2.074(13) . ?
Ni2 N11 2.094(10) . ?
Ni2 N11 2.094(10) 4_767 ?
Ni2 N212 2.099(10) 4_767 ?
Ni2 N212 2.099(10) . ?
N11 C11 1.160(15) . ?
N12 C12 1.162(15) . ?
N13 C13 1.180(15) . ?
N21 C21 1.169(15) . ?
N22 C22 1.155(16) . ?
N23 C23 1.150(16) . ?
N31 C31 1.172(14) . ?
N32 C32 1.196(16) . ?
N33 C33 1.156(16) . ?
N41 C41 1.149(17) . ?
N42 C42 1.119(15) . ?
N43 C43 1.136(17) . ?
N111 C111 1.472(16) . ?
N111 H11A 0.9000 . ?
N111 H11B 0.9000 . ?
N112 C112 1.490(16) . ?
N112 H11C 0.9000 . ?
N112 H11D 0.9000 . ?
N113 C113 1.464(16) . ?
N113 H11E 0.9000 . ?
N113 H11F 0.9000 . ?
N114 C114 1.394(17) . ?
N114 H11G 0.9000 . ?
N114 H11H 0.9000 . ?
N211 C211 1.531(17) . ?
N211 H21A 0.9000 . ?
N211 H21B 0.9000 . ?
N212 C212 1.42(2) . ?
N212 H21C 0.9000 . ?
N212 H21D 0.9000 . ?
C21 Re2 2.057(12) 6_547 ?
C111 C113 1.434(19) . ?
C111 H11I 0.9700 . ?
C111 H11J 0.9700 . ?
C112 C114 1.440(19) . ?
C112 H11K 0.9700 . ?
C112 H11L 0.9700 . ?
C113 H11M 0.9700 . ?
C113 H11N 0.9700 . ?
C114 H11O 0.9700 . ?
C114 H11P 0.9700 . ?
C211 C212 1.46(2) 4_767 ?
C211 H21E 0.9700 . ?
C211 H21F 0.9700 . ?
C212 C211 1.46(2) 4_767 ?
C212 H21G 0.9700 . ?
C212 H21H 0.9700 . ?
